data_4307388
loop_
_publ_author_name
'Pavel V. Gushchin'
'Nadezhda A. Bokach'
'Konstantin V. Luzyanin'
'Alexey A. Nazarov'
'Matti Haukka'
'Vadim Yu. Kukushkin'

_publ_section_title
;
PtII-Mediated Nitrile-Tetramethylguanidine Coupling as a Key Step for a
Novel Synthesis of 1,6-Dihydro-1,3,5-triazines
;
_journal_name_full 'Inorganic Chemistry'
_journal_page_first 1684
_journal_page_last 1693
_journal_paper_doi 10.1021/ic061884b
_journal_volume 46
_journal_year 2007
_chemical_formula_moiety 'C5 H14 N3, Cl'
_chemical_formula_sum 'C5 H14 Cl N3'
_chemical_formula_weight 151.64
_chemical_name_systematic
;
 ?
;
_space_group_IT_number 14
_symmetry_cell_setting monoclinic
_symmetry_space_group_name_Hall '-P 2yn'
_symmetry_space_group_name_H-M 'P 1 21/n 1'
_atom_sites_solution_hydrogens geom
_atom_sites_solution_primary direct
_atom_sites_solution_secondary difmap
_audit_creation_method SHELXL-97
_cell_angle_alpha 90.00
_cell_angle_beta 104.757(2)
_cell_angle_gamma 90.00
_cell_formula_units_Z 4
_cell_length_a 6.9690(2)
_cell_length_b 13.1080(4)
_cell_length_c 9.2807(3)
_cell_measurement_reflns_used 52158
_cell_measurement_temperature 120(2)
_cell_measurement_theta_max 27.48
_cell_measurement_theta_min 1.00
_cell_volume 819.82(4)
_computing_cell_refinement 'Denzo/Scalepack (Otwinowski & Minor, 1997)'
_computing_data_collection 'Collect (Nonius BV, 1997-2000)'
_computing_data_reduction 'Denzo/Scalepack (Otwinowski & Minor, 1997)'
_computing_molecular_graphics 'Diamond v.3.0e (Crystal Impact GbR, 2005)'
_computing_publication_material 'SHELXL-97 (Sheldrick, 1997)'
_computing_structure_refinement 'SHELXL-97 (Sheldrick, 1997)'
_computing_structure_solution 'SIR2004 (Burla et al., 2005)'
_diffrn_ambient_temperature 120(2)
_diffrn_detector_area_resol_mean 9
_diffrn_measured_fraction_theta_full 0.998
_diffrn_measured_fraction_theta_max 0.998
_diffrn_measurement_device '95mm CCD camera on \k-goniostat'
_diffrn_measurement_device_type KappaCCD
_diffrn_measurement_method '\f scans and \w scans with \k offset'
_diffrn_radiation_monochromator 'horizontally mounted graphite crystal'
_diffrn_radiation_source 'fine-focus sealed tube'
_diffrn_radiation_type MoK\a
_diffrn_radiation_wavelength 0.71073
_diffrn_reflns_av_R_equivalents 0.0433
_diffrn_reflns_av_sigmaI/netI 0.0271
_diffrn_reflns_limit_h_max 9
_diffrn_reflns_limit_h_min -8
_diffrn_reflns_limit_k_max 17
_diffrn_reflns_limit_k_min -14
_diffrn_reflns_limit_l_max 12
_diffrn_reflns_limit_l_min -11
_diffrn_reflns_number 14254
_diffrn_reflns_theta_full 27.50
_diffrn_reflns_theta_max 27.50
_diffrn_reflns_theta_min 2.75
_exptl_absorpt_coefficient_mu 0.392
_exptl_absorpt_correction_T_max 0.9414
_exptl_absorpt_correction_T_min 0.9222
_exptl_absorpt_correction_type multi-scan
_exptl_absorpt_process_details 'Xprep in Shelxtl v.6.14-1 (Sheldrick, 2005)'
_exptl_crystal_colour colorless
_exptl_crystal_density_diffrn 1.229
_exptl_crystal_density_method 'not measured'
_exptl_crystal_description block
_exptl_crystal_F_000 328
_exptl_crystal_size_max 0.21
_exptl_crystal_size_mid 0.21
_exptl_crystal_size_min 0.16
_refine_diff_density_max 0.211
_refine_diff_density_min -0.193
_refine_diff_density_rms 0.042
_refine_ls_extinction_method none
_refine_ls_goodness_of_fit_ref 1.057
_refine_ls_hydrogen_treatment constr
_refine_ls_matrix_type full
_refine_ls_number_parameters 86
_refine_ls_number_reflns 1867
_refine_ls_number_restraints 0
_refine_ls_restrained_S_all 1.057
_refine_ls_R_factor_all 0.0375
_refine_ls_R_factor_gt 0.0286
_refine_ls_shift/su_max 0.001
_refine_ls_shift/su_mean 0.000
_refine_ls_structure_factor_coef Fsqd
_refine_ls_weighting_details 'calc w=1/[\s^2^(Fo^2^)+(0.0343P)^2^+0.1919P] where P=(Fo^2^+2Fc^2^)/3'
_refine_ls_weighting_scheme calc
_refine_ls_wR_factor_gt 0.0697
_refine_ls_wR_factor_ref 0.0733
_reflns_number_gt 1601
_reflns_number_total 1867
_reflns_threshold_expression >2sigma(I)
_cod_data_source_file ic061884bsi20060930_061616_8.cif
_cod_data_source_block structure_11
_cod_original_sg_symbol_H-M 'P 21/n'
_cod_database_code 4307388

loop_
_symmetry_equiv_pos_as_xyz
'x, y, z'
'-x+1/2, y+1/2, -z+1/2'
'-x, -y, -z'
'x-1/2, -y-1/2, z-1/2'

loop_
_atom_site_label
_atom_site_type_symbol
_atom_site_fract_x
_atom_site_fract_y
_atom_site_fract_z
_atom_site_U_iso_or_equiv
_atom_site_adp_type
_atom_site_occupancy
_atom_site_symmetry_multiplicity
_atom_site_calc_flag
_atom_site_refinement_flags
_atom_site_disorder_assembly
_atom_site_disorder_group
Cl1 Cl 0.15669(4) 0.91697(2) 0.73868(3) 0.02322(11) Uani 1 1 d . . .
N1 N 0.18834(17) 0.91319(8) 0.39854(12) 0.0255(3) Uani 1 1 d . . .
H1A H 0.1853 0.9082 0.4940 0.038 Uiso 1 1 d . . ..
H1B H 0.0903 0.9529 0.3433 0.038 Uiso 1 1 d . . ..
N2 N 0.38267(16) 0.92762(8) 0.22970(12) 0.0223(2) Uani 1 1 d . . .
N3 N 0.48052(16) 0.82180(8) 0.43503(12) 0.0238(2) Uani 1 1 d . . .
C1 C 0.34979(19) 0.88876(9) 0.35475(13) 0.0211(3) Uani 1 1 d . . .
C2 C 0.4223(2) 0.74929(10) 0.53567(16) 0.0324(3) Uani 1 1 d . . .
H2A H 0.4538 0.7777 0.6367 0.049 Uiso 1 1 calc R . ..
H2B H 0.4946 0.6852 0.5360 0.049 Uiso 1 1 calc R . ..
H2C H 0.2793 0.7364 0.5019 0.049 Uiso 1 1 calc R . ..
C3 C 0.69412(19) 0.83104(11) 0.44963(15) 0.0289(3) Uani 1 1 d . . .
H3A H 0.7211 0.8950 0.4037 0.043 Uiso 1 1 calc R . ..
H3B H 0.7392 0.7734 0.3995 0.043 Uiso 1 1 calc R . ..
H3C H 0.7650 0.8309 0.5554 0.043 Uiso 1 1 calc R . ..
C4 C 0.2959(2) 1.02385(10) 0.16481(15) 0.0273(3) Uani 1 1 d . . .
H4A H 0.2222 1.0552 0.2303 0.041 Uiso 1 1 calc R . ..
H4B H 0.2054 1.0109 0.0669 0.041 Uiso 1 1 calc R . ..
H4C H 0.4017 1.0701 0.1537 0.041 Uiso 1 1 calc R . ..
C5 C 0.49636(19) 0.87378(10) 0.14071(14) 0.0252(3) Uani 1 1 d . . .
H5A H 0.6247 0.9076 0.1518 0.038 Uiso 1 1 calc R . ..
H5B H 0.4225 0.8747 0.0356 0.038 Uiso 1 1 calc R . ..
H5C H 0.5180 0.8030 0.1751 0.038 Uiso 1 1 calc R . ..

loop_
_atom_site_aniso_label
_atom_site_aniso_U_11
_atom_site_aniso_U_22
_atom_site_aniso_U_33
_atom_site_aniso_U_23
_atom_site_aniso_U_13
_atom_site_aniso_U_12
Cl1 0.02181(17) 0.02590(17) 0.02185(17) 0.00188(11) 0.00541(12) 0.00093(12)
N1 0.0248(6) 0.0313(6) 0.0228(6) 0.0065(4) 0.0104(5) 0.0055(5)
N2 0.0226(5) 0.0246(6) 0.0213(5) 0.0021(4) 0.0087(4) 0.0024(4)
N3 0.0250(6) 0.0224(5) 0.0243(6) 0.0025(4) 0.0069(4) 0.0025(4)
C1 0.0227(6) 0.0201(6) 0.0206(6) -0.0020(5) 0.0057(5) -0.0019(5)
C2 0.0431(8) 0.0242(7) 0.0312(7) 0.0068(6) 0.0121(6) 0.0042(6)
C3 0.0240(7) 0.0286(7) 0.0306(7) -0.0028(6) 0.0005(6) 0.0034(5)
C4 0.0281(7) 0.0293(7) 0.0261(7) 0.0074(5) 0.0096(6) 0.0042(6)
C5 0.0249(7) 0.0290(7) 0.0238(7) -0.0049(5) 0.0099(5) -0.0027(5)

loop_
_atom_type_symbol
_atom_type_description
_atom_type_scat_dispersion_real
_atom_type_scat_dispersion_imag
_atom_type_scat_source
C C 0.0033 0.0016 'International Tables Vol C Tables 4.2.6.8 and 6.1.1.4'
H H 0.0000 0.0000 'International Tables Vol C Tables 4.2.6.8 and 6.1.1.4'
N N 0.0061 0.0033 'International Tables Vol C Tables 4.2.6.8 and 6.1.1.4'
Cl Cl 0.1484 0.1585 'International Tables Vol C Tables 4.2.6.8 and 6.1.1.4'

loop_
_geom_angle_atom_site_label_1
_geom_angle_atom_site_label_2
_geom_angle_atom_site_label_3
_geom_angle
_geom_angle_site_symmetry_1
_geom_angle_site_symmetry_3
_geom_angle_publ_flag
C1 N1 H1A 121.4 . . ?
C1 N1 H1B 122.7 . . ?
H1A N1 H1B 113.4 . . ?
C1 N2 C4 122.76(11) . . ?
C1 N2 C5 122.84(11) . . ?
C4 N2 C5 114.25(10) . . ?
C1 N3 C2 121.29(11) . . ?
C1 N3 C3 121.74(11) . . ?
C2 N3 C3 115.85(11) . . ?
N1 C1 N2 121.22(11) . . ?
N1 C1 N3 119.63(11) . . ?
N2 C1 N3 119.13(12) . . ?
N3 C2 H2A 109.5 . . ?
N3 C2 H2B 109.5 . . ?
H2A C2 H2B 109.5 . . ?
N3 C2 H2C 109.5 . . ?
H2A C2 H2C 109.5 . . ?
H2B C2 H2C 109.5 . . ?
N3 C3 H3A 109.5 . . ?
N3 C3 H3B 109.5 . . ?
H3A C3 H3B 109.5 . . ?
N3 C3 H3C 109.5 . . ?
H3A C3 H3C 109.5 . . ?
H3B C3 H3C 109.5 . . ?
N2 C4 H4A 109.5 . . ?
N2 C4 H4B 109.5 . . ?
H4A C4 H4B 109.5 . . ?
N2 C4 H4C 109.5 . . ?
H4A C4 H4C 109.5 . . ?
H4B C4 H4C 109.5 . . ?
N2 C5 H5A 109.5 . . ?
N2 C5 H5B 109.5 . . ?
H5A C5 H5B 109.5 . . ?
N2 C5 H5C 109.5 . . ?
H5A C5 H5C 109.5 . . ?
H5B C5 H5C 109.5 . . ?

loop_
_geom_bond_atom_site_label_1
_geom_bond_atom_site_label_2
_geom_bond_distance
_geom_bond_site_symmetry_2
_geom_bond_publ_flag
N1 C1 1.3292(17) . ?
N1 H1A 0.8944 . ?
N1 H1B 0.9067 . ?
N2 C1 1.3395(16) . ?
N2 C4 1.4609(16) . ?
N2 C5 1.4633(16) . ?
N3 C1 1.3453(16) . ?
N3 C2 1.4608(17) . ?
N3 C3 1.4650(17) . ?
C2 H2A 0.9800 . ?
C2 H2B 0.9800 . ?
C2 H2C 0.9800 . ?
C3 H3A 0.9800 . ?
C3 H3B 0.9800 . ?
C3 H3C 0.9800 . ?
C4 H4A 0.9800 . ?
C4 H4B 0.9800 . ?
C4 H4C 0.9800 . ?
C5 H5A 0.9800 . ?
C5 H5B 0.9800 . ?
C5 H5C 0.9800 . ?

loop_
_geom_hbond_atom_site_label_D
_geom_hbond_atom_site_label_H
_geom_hbond_atom_site_label_A
_geom_hbond_distance_DH
_geom_hbond_distance_HA
_geom_hbond_distance_DA
_geom_hbond_angle_DHA
_geom_hbond_site_symmetry_A
N1 H1A Cl1 0.89 2.33 3.2203(11) 172.2 .
N1 H1B Cl1 0.91 2.41 3.2863(11) 164.1 3_576

loop_
_cod_related_entry_id
_cod_related_entry_database
_cod_related_entry_code
1 ChemSpider 14842
